data_4070790
loop_
_publ_author_name
'Datta, Simmi'
'Gamer, Michael T.'
'Roesky, Peter W.'

_publ_section_title
;
 Aminotroponiminate Complexes of the Heavy Alkaline Earth and the Divalent
 Lanthanide Metals as Catalysts for the Hydroamination/Cyclization
 Reaction
;
_journal_issue 6
_journal_name_full Organometallics
_journal_page_first 1207
_journal_paper_doi 10.1021/om701014d
_journal_volume 27
_journal_year 2008
_chemical_formula_moiety 'C34 H54 Ba N4 O2'
_chemical_formula_sum 'C34 H54 Ba N4 O2'
_chemical_formula_weight 688.15
_chemical_name_systematic
; 
 ? 
;
_space_group_IT_number 60
_symmetry_cell_setting orthorhombic
_symmetry_Int_Tables_number 60
_symmetry_space_group_name_Hall '-P 2n 2ab'
_symmetry_space_group_name_H-M 'P b c n'
_atom_sites_solution_hydrogens geom
_atom_sites_solution_primary direct
_atom_sites_solution_secondary difmap
_audit_creation_date 06-11-09
_audit_creation_method 'STOE X-RED'
_cell_angle_alpha 90.00
_cell_angle_beta 90.00
_cell_angle_gamma 90.00
_cell_formula_units_Z 4
_cell_length_a 15.5788(10)
_cell_length_b 11.1267(7)
_cell_length_c 19.8676(11)
_cell_measurement_reflns_used 14734
_cell_measurement_temperature 200(2)
_cell_measurement_theta_max 29.56
_cell_measurement_theta_min 3.04
_cell_volume 3443.9(4)
_computing_cell_refinement 'STOE X-AREA, PLATON (A.L.Spek, 2005)'
_computing_data_collection 'STOE X-AREA'
_computing_data_reduction 'STOE X-RED, PLATON (A.L.Spek, 2005)'
_computing_molecular_graphics 'Diamond 2.1e'
_computing_publication_material 'X-STEP32, Microsoft Word'
_computing_structure_refinement 'SHELXL-97 (Sheldrick, 1997)'
_computing_structure_solution 'SHELXS-97 (Sheldrick, 1997)'
_diffrn_ambient_temperature 200(2)
_diffrn_measured_fraction_theta_full 0.995
_diffrn_measured_fraction_theta_max 0.995
_diffrn_measurement_device_type 'STOE IPDS 2T'
_diffrn_measurement_method 'area detector'
_diffrn_radiation_monochromator graphite
_diffrn_radiation_source 'fine-focus sealed tube'
_diffrn_radiation_type MoK\a
_diffrn_radiation_wavelength 0.71073
_diffrn_reflns_av_R_equivalents 0.0381
_diffrn_reflns_av_sigmaI/netI 0.0232
_diffrn_reflns_limit_h_max 16
_diffrn_reflns_limit_h_min -18
_diffrn_reflns_limit_k_max 13
_diffrn_reflns_limit_k_min -13
_diffrn_reflns_limit_l_max 23
_diffrn_reflns_limit_l_min -21
_diffrn_reflns_number 13055
_diffrn_reflns_theta_full 25.02
_diffrn_reflns_theta_max 25.02
_diffrn_reflns_theta_min 3.04
_exptl_absorpt_coefficient_mu 1.187
_exptl_absorpt_correction_T_max 0.9234
_exptl_absorpt_correction_T_min 0.7663
_exptl_absorpt_correction_type integration
_exptl_absorpt_process_details 'STOE X-RED & X-SHAPE'
_exptl_crystal_colour yellow
_exptl_crystal_density_diffrn 1.327
_exptl_crystal_density_method 'not measured'
_exptl_crystal_description plate
_exptl_crystal_F_000 1432
_exptl_crystal_size_max 0.523
_exptl_crystal_size_mid 0.416
_exptl_crystal_size_min 0.274
_refine_diff_density_max 0.566
_refine_diff_density_min -0.470
_refine_diff_density_rms 0.053
_refine_ls_extinction_method none
_refine_ls_goodness_of_fit_ref 1.001
_refine_ls_hydrogen_treatment constr
_refine_ls_matrix_type full
_refine_ls_number_parameters 190
_refine_ls_number_reflns 3027
_refine_ls_number_restraints 0
_refine_ls_restrained_S_all 1.001
_refine_ls_R_factor_all 0.0368
_refine_ls_R_factor_gt 0.0252
_refine_ls_shift/su_max 0.002
_refine_ls_shift/su_mean 0.000
_refine_ls_structure_factor_coef Fsqd
_refine_ls_weighting_details 'calc w=1/[\s^2^(Fo^2^)+(0.0445P)^2^+0.0000P] where P=(Fo^2^+2Fc^2^)/3'
_refine_ls_weighting_scheme calc
_refine_ls_wR_factor_gt 0.0643
_refine_ls_wR_factor_ref 0.0678
_reflns_number_gt 2327
_reflns_number_total 3027
_reflns_threshold_expression >2sigma(I)
_cod_data_source_file om701014d-file001.cif
_cod_data_source_block 4
_cod_database_code 4070790

loop_
_symmetry_equiv_pos_as_xyz
'x, y, z'
'-x+1/2, -y+1/2, z+1/2'
'x+1/2, -y+1/2, -z'
'-x, y, -z+1/2'
'-x, -y, -z'
'x-1/2, y-1/2, -z-1/2'
'-x-1/2, y-1/2, z'
'x, -y, z-1/2'

loop_
_atom_site_label
_atom_site_type_symbol
_atom_site_fract_x
_atom_site_fract_y
_atom_site_fract_z
_atom_site_U_iso_or_equiv
_atom_site_adp_type
_atom_site_occupancy
_atom_site_symmetry_multiplicity
_atom_site_calc_flag
_atom_site_refinement_flags
C1 C 0.36025(15) 0.7007(2) 0.88564(12) 0.0283(5) Uani 1 1 d .
C2 C 0.29862(17) 0.6982(2) 0.93929(13) 0.0403(6) Uani 1 1 d .
H2 H 0.2673 0.6250 0.9414 0.048 Uiso 1 1 calc R
C3 C 0.27535(18) 0.7788(3) 0.98812(13) 0.0451(7) Uani 1 1 d .
H3 H 0.2311 0.7520 1.0174 0.054 Uiso 1 1 calc R
C4 C 0.30597(18) 0.8931(2) 1.00157(14) 0.0446(7) Uani 1 1 d .
H4 H 0.2764 0.9399 1.0342 0.054 Uiso 1 1 calc R
C5 C 0.37650(18) 0.9434(2) 0.97068(14) 0.0394(6) Uani 1 1 d .
H5 H 0.3880 1.0243 0.9831 0.047 Uiso 1 1 calc R
C6 C 0.43321(17) 0.8952(2) 0.92462(13) 0.0335(6) Uani 1 1 d .
H6 H 0.4803 0.9466 0.9149 0.040 Uiso 1 1 calc R
C7 C 0.43606(15) 0.78369(19) 0.88833(11) 0.0270(5) Uani 1 1 d .
C8 C 0.28683(16) 0.5395(2) 0.83009(13) 0.0331(5) Uani 1 1 d .
H8 H 0.2775 0.5020 0.8752 0.040 Uiso 1 1 calc R
C9 C 0.20448(17) 0.6025(2) 0.80863(16) 0.0415(6) Uani 1 1 d .
H9A H 0.1926 0.6692 0.8395 0.062 Uiso 1 1 calc R
H9B H 0.1567 0.5452 0.8099 0.062 Uiso 1 1 calc R
H9C H 0.2112 0.6336 0.7628 0.062 Uiso 1 1 calc R
C10 C 0.30999(19) 0.4411(2) 0.78001(16) 0.0424(6) Uani 1 1 d .
H10A H 0.3189 0.4766 0.7354 0.064 Uiso 1 1 calc R
H10B H 0.2632 0.3823 0.7778 0.064 Uiso 1 1 calc R
H10C H 0.3628 0.4009 0.7946 0.064 Uiso 1 1 calc R
C11 C 0.58448(16) 0.8139(2) 0.86096(13) 0.0341(6) Uani 1 1 d .
H11 H 0.5889 0.8445 0.9082 0.041 Uiso 1 1 calc R
C12 C 0.5903(2) 0.9208(3) 0.81243(17) 0.0550(8) Uani 1 1 d .
H12A H 0.5935 0.8911 0.7660 0.082 Uiso 1 1 calc R
H12B H 0.6418 0.9679 0.8226 0.082 Uiso 1 1 calc R
H12C H 0.5393 0.9715 0.8176 0.082 Uiso 1 1 calc R
C13 C 0.65850(16) 0.7284(3) 0.84786(15) 0.0491(7) Uani 1 1 d .
H13A H 0.6515 0.6562 0.8756 0.074 Uiso 1 1 calc R
H13B H 0.7127 0.7680 0.8594 0.074 Uiso 1 1 calc R
H13C H 0.6590 0.7058 0.8002 0.074 Uiso 1 1 calc R
C14 C 0.5185(3) 0.4383(3) 0.91640(19) 0.0655(10) Uani 1 1 d .
H14A H 0.4830 0.5119 0.9191 0.079 Uiso 1 1 calc R
H14B H 0.5713 0.4506 0.9432 0.079 Uiso 1 1 calc R
C15 C 0.4704(3) 0.3335(4) 0.9413(2) 0.0758(11) Uani 1 1 d .
H15A H 0.4079 0.3444 0.9344 0.091 Uiso 1 1 calc R
H15B H 0.4814 0.3201 0.9898 0.091 Uiso 1 1 calc R
C16 C 0.5038(2) 0.2296(3) 0.8997(2) 0.0709(11) Uani 1 1 d .
H16A H 0.5383 0.1741 0.9278 0.085 Uiso 1 1 calc R
H16B H 0.4559 0.1841 0.8791 0.085 Uiso 1 1 calc R
C17 C 0.5580(3) 0.2866(3) 0.8469(2) 0.0773(11) Uani 1 1 d .
H17A H 0.6196 0.2728 0.8565 0.093 Uiso 1 1 calc R
H17B H 0.5446 0.2521 0.8022 0.093 Uiso 1 1 calc R
N1 N 0.35931(12) 0.62478(16) 0.83501(10) 0.0284(4) Uani 1 1 d .
N2 N 0.50395(12) 0.74790(19) 0.85387(9) 0.0303(4) Uani 1 1 d .
O O 0.53935(18) 0.41129(16) 0.84782(12) 0.0584(6) Uani 1 1 d .
Ba Ba 0.5000 0.585403(16) 0.7500 0.02823(9) Uani 1 2 d S

loop_
_atom_site_aniso_label
_atom_site_aniso_U_11
_atom_site_aniso_U_22
_atom_site_aniso_U_33
_atom_site_aniso_U_23
_atom_site_aniso_U_13
_atom_site_aniso_U_12
C1 0.0295(12) 0.0299(11) 0.0254(12) 0.0028(10) 0.0000(10) -0.0013(9)
C2 0.0387(15) 0.0487(15) 0.0336(14) -0.0037(12) 0.0063(12) -0.0141(12)
C3 0.0382(13) 0.0660(19) 0.0312(14) -0.0053(13) 0.0070(11) -0.0058(13)
C4 0.0446(16) 0.0529(16) 0.0364(16) -0.0120(13) 0.0021(13) 0.0113(13)
C5 0.0462(16) 0.0332(13) 0.0387(16) -0.0066(12) -0.0070(12) 0.0064(12)
C6 0.0364(14) 0.0284(11) 0.0357(14) -0.0018(10) -0.0033(11) -0.0042(10)
C7 0.0319(12) 0.0281(11) 0.0209(11) 0.0036(9) -0.0032(10) -0.0021(9)
C8 0.0309(13) 0.0326(12) 0.0356(14) -0.0038(10) 0.0036(11) -0.0092(10)
C9 0.0323(14) 0.0414(14) 0.0506(17) -0.0096(13) -0.0014(13) -0.0072(11)
C10 0.0388(15) 0.0327(13) 0.0556(17) -0.0095(13) 0.0016(14) -0.0089(12)
C11 0.0320(13) 0.0444(14) 0.0261(13) -0.0032(11) 0.0020(11) -0.0119(11)
C12 0.0557(19) 0.0578(18) 0.0514(19) 0.0079(14) 0.0056(15) -0.0265(15)
C13 0.0288(13) 0.074(2) 0.0449(16) -0.0115(15) -0.0004(12) -0.0037(14)
C14 0.092(3) 0.0549(19) 0.050(2) 0.0112(16) 0.0029(18) 0.0118(18)
C15 0.075(2) 0.091(3) 0.061(2) 0.030(2) 0.010(2) 0.001(2)
C16 0.074(2) 0.053(2) 0.085(3) 0.0258(19) -0.022(2) -0.0160(18)
C17 0.106(3) 0.0485(18) 0.077(3) 0.0159(18) 0.012(2) 0.0209(19)
N1 0.0271(10) 0.0282(9) 0.0301(11) -0.0006(8) 0.0011(9) -0.0048(8)
N2 0.0320(10) 0.0329(10) 0.0260(9) -0.0006(9) 0.0009(9) -0.0060(9)
O 0.0792(16) 0.0449(12) 0.0510(14) 0.0200(9) 0.0147(13) 0.0138(11)
Ba 0.03212(13) 0.02705(12) 0.02551(13) 0.000 0.00334(9) 0.000

loop_
_atom_type_symbol
_atom_type_description
_atom_type_scat_dispersion_real
_atom_type_scat_dispersion_imag
_atom_type_scat_source
C C 0.0033 0.0016 'International Tables Vol C Tables 4.2.6.8 and 6.1.1.4'
H H 0.0000 0.0000 'International Tables Vol C Tables 4.2.6.8 and 6.1.1.4'
N N 0.0061 0.0033 'International Tables Vol C Tables 4.2.6.8 and 6.1.1.4'
O O 0.0106 0.0060 'International Tables Vol C Tables 4.2.6.8 and 6.1.1.4'
Ba Ba -0.3244 2.2819 'International Tables Vol C Tables 4.2.6.8 and 6.1.1.4'

loop_
_geom_angle_atom_site_label_1
_geom_angle_atom_site_label_2
_geom_angle_atom_site_label_3
_geom_angle
_geom_angle_site_symmetry_1
_geom_angle_site_symmetry_3
N1 C1 C2 123.3(2) . .
N1 C1 C7 115.6(2) . .
C2 C1 C7 120.8(2) . .
C3 C2 C1 133.7(2) . .
C2 C3 C4 130.3(3) . .
C5 C4 C3 124.2(3) . .
C4 C5 C6 130.4(2) . .
C5 C6 C7 133.5(2) . .
N2 C7 C6 123.1(2) . .
N2 C7 C1 115.2(2) . .
C6 C7 C1 121.7(2) . .
N1 C8 C9 111.52(19) . .
N1 C8 C10 108.9(2) . .
C9 C8 C10 110.3(2) . .
N2 C11 C13 108.7(2) . .
N2 C11 C12 112.3(2) . .
C13 C11 C12 109.5(2) . .
O C14 C15 105.6(3) . .
C14 C15 C16 104.3(3) . .
C17 C16 C15 104.7(3) . .
O C17 C16 107.0(3) . .
C1 N1 C8 118.1(2) . .
C1 N1 Ba 123.62(15) . .
C8 N1 Ba 117.23(14) . .
C7 N2 C11 119.1(2) . .
C7 N2 Ba 124.77(15) . .
C11 N2 Ba 115.03(14) . .
C17 O C14 105.3(3) . .
C17 O Ba 135.2(2) . .
C14 O Ba 117.59(17) . .
N2 Ba N2 97.58(9) . 4_656
N2 Ba N1 57.40(5) . .
N2 Ba N1 109.43(6) 4_656 .
N2 Ba N1 109.43(6) . 4_656
N2 Ba N1 57.40(5) 4_656 4_656
N1 Ba N1 162.00(8) . 4_656
N2 Ba O 168.12(6) . 4_656
N2 Ba O 85.95(7) 4_656 4_656
N1 Ba O 110.73(7) . 4_656
N1 Ba O 82.05(6) 4_656 4_656
N2 Ba O 85.95(7) . .
N2 Ba O 168.12(6) 4_656 .
N1 Ba O 82.05(6) . .
N1 Ba O 110.73(6) 4_656 .
O Ba O 92.90(10) 4_656 .
N2 Ba C10 114.90(7) . 4_656
N2 Ba C10 101.40(6) 4_656 4_656
N1 Ba C10 148.84(6) . 4_656
N1 Ba C10 44.86(6) 4_656 4_656
O Ba C10 75.21(8) 4_656 4_656
O Ba C10 66.94(7) . 4_656

loop_
_geom_bond_atom_site_label_1
_geom_bond_atom_site_label_2
_geom_bond_distance
_geom_bond_site_symmetry_2
C1 N1 1.313(3) .
C1 C2 1.435(3) .
C1 C7 1.501(3) .
C2 C3 1.370(4) .
C3 C4 1.384(4) .
C4 C5 1.377(4) .
C5 C6 1.380(4) .
C6 C7 1.435(3) .
C7 N2 1.321(3) .
C8 N1 1.478(3) .
C8 C9 1.523(4) .
C8 C10 1.523(4) .
C11 N2 1.460(3) .
C11 C13 1.517(4) .
C11 C12 1.534(4) .
C14 O 1.433(4) .
C14 C15 1.473(5) .
C15 C16 1.514(6) .
C16 C17 1.488(5) .
C17 O 1.418(3) .
N1 Ba 2.8014(19) .
N2 Ba 2.744(2) .
O Ba 2.812(2) .
Ba N2 2.744(2) 4_656
Ba N1 2.801(2) 4_656
Ba O 2.812(2) 4_656
Ba C10 3.420(3) 4_656
